data_7026118
loop_
_publ_author_name
'Hewison, Lindsay'
'Crook, Sian H.'
'Johnson, Tony R.'
'Mann, Brian E.'
'Adams, Harry'
'Plant, Sarah E.'
'Sawle, Philip'
'Motterlini, Roberto'

_publ_section_title
;
 Iron indenyl carbonyl compounds: CO-releasing molecules.
;
_journal_issue 38
_journal_name_full 'Dalton transactions (Cambridge, England : 2003)'
_journal_page_first 8967
_journal_page_last 8975
_journal_paper_doi 10.1039/c0dt00203h
_journal_volume 39
_journal_year 2010
_chemical_formula_sum 'C16 H12 B F4 Fe N O2'
_chemical_formula_weight 392.93
_chemical_name_systematic
;
?
;
_space_group_IT_number 2
_symmetry_cell_setting triclinic
_symmetry_space_group_name_Hall '-P 1'
_symmetry_space_group_name_H-M 'P -1'
_atom_sites_solution_hydrogens geom
_atom_sites_solution_primary direct
_atom_sites_solution_secondary difmap
_audit_creation_method SHELXL-97
_cell_angle_alpha 89.32(3)
_cell_angle_beta 78.41(3)
_cell_angle_gamma 82.82(3)
_cell_formula_units_Z 2
_cell_length_a 7.9950(16)
_cell_length_b 9.5420(19)
_cell_length_c 10.832(2)
_cell_measurement_reflns_used 2376
_cell_measurement_temperature 150(2)
_cell_measurement_theta_max 27.53
_cell_measurement_theta_min 1.92
_cell_volume 803.1(3)
_computing_cell_refinement 'Bruker XSCANS'
_computing_data_collection 'Bruker XSCANS'
_computing_data_reduction 'Bruker SHELXTL'
_computing_molecular_graphics 'Bruker SHELXTL'
_computing_publication_material 'Bruker SHELXTL'
_computing_structure_refinement 'SHELXL-97 (Sheldrick, 1997)'
_computing_structure_solution 'Bruker SHELXTL'
_diffrn_ambient_temperature 150(2)
_diffrn_detector_area_resol_mean 100
_diffrn_measured_fraction_theta_full 0.991
_diffrn_measured_fraction_theta_max 0.991
_diffrn_measurement_device_type 'Bruker SMART'
_diffrn_measurement_method '\w scans'
_diffrn_radiation_monochromator graphite
_diffrn_radiation_source 'fine-focus sealed tube'
_diffrn_radiation_type MoK\a
_diffrn_radiation_wavelength 0.71073
_diffrn_reflns_av_R_equivalents 0.0320
_diffrn_reflns_av_sigmaI/netI 0.0311
_diffrn_reflns_limit_h_max 10
_diffrn_reflns_limit_h_min -10
_diffrn_reflns_limit_k_max 12
_diffrn_reflns_limit_k_min -12
_diffrn_reflns_limit_l_max 14
_diffrn_reflns_limit_l_min -14
_diffrn_reflns_number 18344
_diffrn_reflns_theta_full 27.53
_diffrn_reflns_theta_max 27.53
_diffrn_reflns_theta_min 1.92
_diffrn_standards_decay_% 0
_diffrn_standards_number 0
_exptl_absorpt_coefficient_mu 0.991
_exptl_absorpt_correction_T_max 0.8903
_exptl_absorpt_correction_T_min 0.7898
_exptl_absorpt_correction_type multi-scan
_exptl_absorpt_process_details SADABS
_exptl_crystal_colour ORANGE
_exptl_crystal_density_diffrn 1.625
_exptl_crystal_density_method 'not measured'
_exptl_crystal_description BLOCK
_exptl_crystal_F_000 396
_exptl_crystal_size_max 0.25
_exptl_crystal_size_mid 0.12
_exptl_crystal_size_min 0.12
_refine_diff_density_max 0.882
_refine_diff_density_min -0.539
_refine_diff_density_rms 0.071
_refine_ls_extinction_method none
_refine_ls_goodness_of_fit_ref 1.095
_refine_ls_hydrogen_treatment constr
_refine_ls_matrix_type full
_refine_ls_number_parameters 226
_refine_ls_number_reflns 3675
_refine_ls_number_restraints 0
_refine_ls_restrained_S_all 1.095
_refine_ls_R_factor_all 0.0377
_refine_ls_R_factor_gt 0.0310
_refine_ls_shift/su_max 0.002
_refine_ls_shift/su_mean 0.000
_refine_ls_structure_factor_coef Fsqd
_refine_ls_weighting_details 'calc w=1/[\s^2^(Fo^2^)+(0.0435P)^2^+0.2310P] where P=(Fo^2^+2Fc^2^)/3'
_refine_ls_weighting_scheme calc
_refine_ls_wR_factor_gt 0.0788
_refine_ls_wR_factor_ref 0.0824
_reflns_number_gt 3203
_reflns_number_total 3675
_reflns_threshold_expression >2sigma(I)
_cod_data_source_file c0dt00203h.txt
_cod_data_source_block mann2
_cod_depositor_comments
;
The following automatic conversions were performed:

'_symmetry_cell_setting' value 'Triclinic' changed to 'triclinic'
according to /home/saulius/struct/CIF-dictionaries/cif_core.dic
dictionary named 'cif_core.dic' version 2.4.2 from
2011-04-26.

'_exptl_absorpt_correction_type' value 'MULTI-SCAN'
changed to 'multi-scan' according to
/home/saulius/struct/CIF-dictionaries/cif_core.dic dictionary named
'cif_core.dic' version 2.4.2 from
2011-04-26.

'_refine_ls_hydrogen_treatment' value 'CONSTR' changed
to 'constr' according to
/home/saulius/struct/CIF-dictionaries/cif_core.dic dictionary named
'cif_core.dic' version 2.4.2 from 2011-04-26.

Automatic conversion script
Id: cif_fix_values 1891 2012-01-12 08:04:46Z andrius 
;
_cod_original_sg_symbol_H-M P-1
_cod_database_code 7026118

loop_
_symmetry_equiv_pos_as_xyz
'x, y, z'
'-x, -y, -z'

loop_
_atom_site_label
_atom_site_type_symbol
_atom_site_fract_x
_atom_site_fract_y
_atom_site_fract_z
_atom_site_U_iso_or_equiv
_atom_site_adp_type
_atom_site_occupancy
_atom_site_symmetry_multiplicity
_atom_site_calc_flag
_atom_site_refinement_flags
Fe1 Fe 1.11663(3) 0.67694(2) 0.12948(2) 0.01249(9) Uani 1 1 d .
N1 N 1.20485(19) 0.66149(15) 0.29162(13) 0.0139(3) Uani 1 1 d .
O1 O 1.34403(16) 0.43317(13) -0.00145(12) 0.0200(3) Uani 1 1 d .
O2 O 0.83738(16) 0.49958(13) 0.21512(12) 0.0197(3) Uani 1 1 d .
C1 C 0.9243(2) 0.85663(18) 0.10610(17) 0.0185(4) Uani 1 1 d .
C2 C 1.0073(2) 0.78554(19) -0.01207(17) 0.0192(4) Uani 1 1 d .
H2A H 0.9490 0.7437 -0.0713 0.023 Uiso 1 1 calc R
C3 C 1.1870(2) 0.79905(19) -0.03219(17) 0.0199(4) Uani 1 1 d .
H3A H 1.2729 0.7672 -0.1077 0.024 Uiso 1 1 calc R
C4 C 1.2207(2) 0.86691(19) 0.07527(17) 0.0189(4) Uani 1 1 d .
H4A H 1.3330 0.8900 0.0861 0.023 Uiso 1 1 calc R
C5 C 1.0568(2) 0.90641(18) 0.16124(17) 0.0178(4) Uani 1 1 d .
C6 C 1.0118(3) 0.97585(19) 0.28246(18) 0.0275(5) Uani 1 1 d .
H6A H 1.0954 1.0082 0.3194 0.033 Uiso 1 1 calc R
C7 C 0.8417(3) 0.9931(2) 0.3423(2) 0.0367(6) Uani 1 1 d .
H7A H 0.8115 1.0357 0.4218 0.044 Uiso 1 1 calc R
C8 C 0.7097(3) 0.9478(2) 0.2867(2) 0.0379(6) Uani 1 1 d .
H8A H 0.5959 0.9640 0.3297 0.045 Uiso 1 1 calc R
C9 C 0.7472(3) 0.8807(2) 0.1711(2) 0.0291(5) Uani 1 1 d .
H9A H 0.6604 0.8516 0.1357 0.035 Uiso 1 1 calc R
C10 C 1.3754(2) 0.65347(18) 0.29271(16) 0.0161(4) Uani 1 1 d .
H10A H 1.4536 0.6461 0.2162 0.019 Uiso 1 1 calc R
C11 C 1.4383(2) 0.65582(19) 0.40378(17) 0.0187(4) Uani 1 1 d .
H11A H 1.5559 0.6522 0.4006 0.022 Uiso 1 1 calc R
C12 C 1.3233(2) 0.66371(19) 0.51959(17) 0.0194(4) Uani 1 1 d .
H12A H 1.3623 0.6653 0.5948 0.023 Uiso 1 1 calc R
C13 C 1.1476(2) 0.66923(19) 0.51957(17) 0.0190(4) Uani 1 1 d .
H13A H 1.0678 0.6730 0.5953 0.023 Uiso 1 1 calc R
C14 C 1.0932(2) 0.66897(18) 0.40557(16) 0.0163(4) Uani 1 1 d .
H14A H 0.9759 0.6741 0.4068 0.020 Uiso 1 1 calc R
C15 C 0.9480(2) 0.56665(18) 0.18260(15) 0.0144(4) Uani 1 1 d .
C16 C 1.2597(2) 0.52839(19) 0.05261(16) 0.0152(4) Uani 1 1 d .
B1 B 0.3384(3) 1.2367(2) 0.2588(2) 0.0233(5) Uani 1 1 d .
F1 F 0.18241(14) 1.31588(12) 0.24490(10) 0.0254(3) Uani 1 1 d .
F2 F 0.46963(14) 1.32451(12) 0.24274(10) 0.0269(3) Uani 1 1 d .
F3 F 0.38330(18) 1.13161(14) 0.16268(15) 0.0489(4) Uani 1 1 d .
F4 F 0.31871(18) 1.17585(18) 0.37697(14) 0.0539(4) Uani 1 1 d .

loop_
_atom_site_aniso_label
_atom_site_aniso_U_11
_atom_site_aniso_U_22
_atom_site_aniso_U_33
_atom_site_aniso_U_23
_atom_site_aniso_U_13
_atom_site_aniso_U_12
Fe1 0.01220(15) 0.01339(14) 0.01197(14) 0.00152(9) -0.00236(10) -0.00217(10)
N1 0.0141(8) 0.0136(7) 0.0136(7) 0.0009(5) -0.0024(6) -0.0014(6)
O1 0.0190(7) 0.0211(7) 0.0184(7) -0.0019(5) -0.0015(5) -0.0008(6)
O2 0.0174(7) 0.0237(7) 0.0200(7) 0.0041(5) -0.0053(5) -0.0073(6)
C1 0.0180(10) 0.0128(8) 0.0243(10) 0.0068(7) -0.0044(8) -0.0013(7)
C2 0.0256(10) 0.0172(9) 0.0178(9) 0.0058(7) -0.0114(8) -0.0034(8)
C3 0.0231(10) 0.0180(9) 0.0164(9) 0.0077(7) -0.0004(7) -0.0008(8)
C4 0.0180(10) 0.0179(9) 0.0222(9) 0.0067(7) -0.0048(7) -0.0067(7)
C5 0.0236(10) 0.0106(8) 0.0191(9) 0.0041(7) -0.0048(7) -0.0021(7)
C6 0.0470(14) 0.0133(9) 0.0218(10) 0.0013(7) -0.0057(9) -0.0046(9)
C7 0.0600(17) 0.0148(10) 0.0252(11) 0.0013(8) 0.0106(11) 0.0035(10)
C8 0.0318(13) 0.0197(10) 0.0479(14) 0.0096(10) 0.0181(11) 0.0081(9)
C9 0.0173(10) 0.0191(10) 0.0480(13) 0.0119(9) -0.0022(9) 0.0001(8)
C10 0.0143(9) 0.0176(9) 0.0155(9) -0.0009(7) -0.0011(7) -0.0013(7)
C11 0.0161(9) 0.0190(9) 0.0221(9) 0.0003(7) -0.0069(7) -0.0011(7)
C12 0.0253(10) 0.0182(9) 0.0158(9) -0.0008(7) -0.0084(8) -0.0003(8)
C13 0.0220(10) 0.0193(9) 0.0136(9) 0.0010(7) 0.0002(7) -0.0011(8)
C14 0.0129(9) 0.0179(9) 0.0170(9) 0.0014(7) -0.0005(7) -0.0018(7)
C15 0.0165(9) 0.0149(8) 0.0113(8) -0.0007(6) -0.0050(7) 0.0032(7)
C16 0.0144(9) 0.0202(9) 0.0128(8) 0.0044(7) -0.0045(7) -0.0061(7)
B1 0.0175(11) 0.0219(11) 0.0325(12) 0.0032(9) -0.0097(9) -0.0021(9)
F1 0.0154(6) 0.0337(6) 0.0257(6) 0.0074(5) -0.0033(5) 0.0007(5)
F2 0.0207(6) 0.0335(6) 0.0286(6) -0.0031(5) -0.0069(5) -0.0077(5)
F3 0.0357(8) 0.0364(8) 0.0742(11) -0.0257(7) -0.0093(7) -0.0033(6)
F4 0.0365(8) 0.0759(11) 0.0515(9) 0.0406(8) -0.0147(7) -0.0097(8)

loop_
_atom_type_symbol
_atom_type_description
_atom_type_scat_dispersion_real
_atom_type_scat_dispersion_imag
_atom_type_scat_source
C C 0.0033 0.0016 'International Tables Vol C Tables 4.2.6.8 and 6.1.1.4'
H H 0.0000 0.0000 'International Tables Vol C Tables 4.2.6.8 and 6.1.1.4'
B B 0.0013 0.0007 'International Tables Vol C Tables 4.2.6.8 and 6.1.1.4'
N N 0.0061 0.0033 'International Tables Vol C Tables 4.2.6.8 and 6.1.1.4'
O O 0.0106 0.0060 'International Tables Vol C Tables 4.2.6.8 and 6.1.1.4'
F F 0.0171 0.0103 'International Tables Vol C Tables 4.2.6.8 and 6.1.1.4'
Fe Fe 0.3463 0.8444 'International Tables Vol C Tables 4.2.6.8 and 6.1.1.4'

loop_
_geom_angle_atom_site_label_1
_geom_angle_atom_site_label_2
_geom_angle_atom_site_label_3
_geom_angle
C16 Fe1 C15 91.45(8)
C16 Fe1 N1 95.28(7)
C15 Fe1 N1 94.24(7)
C16 Fe1 C3 89.42(8)
C15 Fe1 C3 134.72(8)
N1 Fe1 C3 130.75(7)
C16 Fe1 C2 106.47(8)
C15 Fe1 C2 97.70(8)
N1 Fe1 C2 154.80(7)
C3 Fe1 C2 39.61(7)
C16 Fe1 C4 109.90(8)
C15 Fe1 C4 156.12(8)
N1 Fe1 C4 94.28(7)
C3 Fe1 C4 39.43(7)
C2 Fe1 C4 66.71(7)
C16 Fe1 C5 149.30(7)
C15 Fe1 C5 118.57(8)
N1 Fe1 C5 89.09(7)
C3 Fe1 C5 65.43(7)
C2 Fe1 C5 65.71(7)
C4 Fe1 C5 39.40(7)
C16 Fe1 C1 145.51(7)
C15 Fe1 C1 90.84(7)
N1 Fe1 C1 118.85(7)
C3 Fe1 C1 65.27(8)
C2 Fe1 C1 39.22(7)
C4 Fe1 C1 65.55(7)
C5 Fe1 C1 38.35(7)
C10 N1 C14 117.34(15)
C10 N1 Fe1 121.77(12)
C14 N1 Fe1 120.73(12)
C9 C1 C5 119.87(18)
C9 C1 C2 132.36(18)
C5 C1 C2 107.77(16)
C9 C1 Fe1 127.06(13)
C5 C1 Fe1 70.63(10)
C2 C1 Fe1 67.02(10)
C3 C2 C1 107.78(16)
C3 C2 Fe1 70.17(10)
C1 C2 Fe1 73.76(10)
C3 C2 H2A 126.0
C1 C2 H2A 126.0
Fe1 C2 H2A 126.0
C4 C3 C2 108.91(16)
C4 C3 Fe1 70.44(10)
C2 C3 Fe1 70.23(10)
C4 C3 H3A 125.5
C2 C3 H3A 125.5
Fe1 C3 H3A 125.5
C3 C4 C5 107.89(17)
C3 C4 Fe1 70.13(10)
C5 C4 Fe1 73.34(10)
C3 C4 H4A 126.0
C5 C4 H4A 126.0
Fe1 C4 H4A 126.0
C6 C5 C1 119.82(18)
C6 C5 C4 132.69(19)
C1 C5 C4 107.45(16)
C6 C5 Fe1 125.25(12)
C1 C5 Fe1 71.02(10)
C4 C5 Fe1 67.26(10)
C7 C6 C5 118.1(2)
C7 C6 H6A 120.9
C5 C6 H6A 120.9
C6 C7 C8 122.3(2)
C6 C7 H7A 118.9
C8 C7 H7A 118.9
C9 C8 C7 121.4(2)
C9 C8 H8A 119.3
C7 C8 H8A 119.3
C8 C9 C1 118.4(2)
C8 C9 H9A 120.8
C1 C9 H9A 120.8
N1 C10 C11 122.79(16)
N1 C10 H10A 118.6
C11 C10 H10A 118.6
C12 C11 C10 119.43(17)
C12 C11 H11A 120.3
C10 C11 H11A 120.3
C11 C12 C13 118.22(17)
C11 C12 H12A 120.9
C13 C12 H12A 120.9
C14 C13 C12 119.47(16)
C14 C13 H13A 120.3
C12 C13 H13A 120.3
N1 C14 C13 122.73(17)
N1 C14 H14A 118.6
C13 C14 H14A 118.6
O2 C15 Fe1 177.93(15)
O1 C16 Fe1 175.72(15)
F4 B1 F1 109.81(18)
F4 B1 F2 110.33(17)
F1 B1 F2 109.83(16)
F4 B1 F3 110.76(18)
F1 B1 F3 107.99(17)
F2 B1 F3 108.06(17)

loop_
_geom_bond_atom_site_label_1
_geom_bond_atom_site_label_2
_geom_bond_distance
Fe1 C16 1.803(2)
Fe1 C15 1.8122(19)
Fe1 N1 2.0173(15)
Fe1 C3 2.1120(18)
Fe1 C2 2.1128(18)
Fe1 C4 2.1161(18)
Fe1 C5 2.1981(18)
Fe1 C1 2.2033(19)
N1 C10 1.358(2)
N1 C14 1.367(2)
O1 C16 1.150(2)
O2 C15 1.152(2)
C1 C9 1.441(3)
C1 C5 1.446(3)
C1 C2 1.451(3)
C2 C3 1.431(3)
C2 H2A 0.9800
C3 C4 1.426(3)
C3 H3A 0.9800
C4 C5 1.456(3)
C4 H4A 0.9800
C5 C6 1.437(3)
C6 C7 1.374(3)
C6 H6A 0.9300
C7 C8 1.428(4)
C7 H7A 0.9300
C8 C9 1.373(3)
C8 H8A 0.9300
C9 H9A 0.9300
C10 C11 1.396(3)
C10 H10A 0.9300
C11 C12 1.395(3)
C11 H11A 0.9300
C12 C13 1.399(3)
C12 H12A 0.9300
C13 C14 1.389(3)
C13 H13A 0.9300
C14 H14A 0.9300
B1 F4 1.387(3)
B1 F1 1.409(3)
B1 F2 1.406(2)
B1 F3 1.415(3)
